data_7041634
loop_
_publ_author_name
'Tomaschautzky, Janek'
'Neumann, Beate'
'Stammler, Hans-Georg'
'Mix, Andreas'
'Mitzel, Norbert W.'

_publ_section_title
;
 Tridentate Lewis-acids based on triphenylsilane.
;
_journal_issue 5
_journal_name_full 'Dalton transactions (Cambridge, England : 2003)'
_journal_page_first 1645
_journal_page_last 1659
_journal_paper_doi 10.1039/c6dt04293g
_journal_volume 46
_journal_year 2017
_chemical_formula_moiety 'C18 H12 Bi F Si'
_chemical_formula_sum 'C18 H12 Bi F Si'
_chemical_formula_weight 484.35
_chemical_name_systematic
;
 ?
;
_space_group_crystal_system orthorhombic
_space_group_IT_number 19
_space_group_name_Hall 'P 2ac 2ab'
_space_group_name_H-M_alt 'P 21 21 21'
_symmetry_space_group_name_Hall 'P 2ac 2ab'
_symmetry_space_group_name_H-M 'P 21 21 21'
_atom_sites_solution_hydrogens geom
_atom_sites_solution_primary direct
_audit_creation_date 2015-09-22
_audit_creation_method
;
  Olex2 1.2-ac2
  (compiled 2012.03.27 svn.r2268, GUI svn.r4156)
;
_audit_update_record
;
2016-10-28 deposited with the CCDC.
2017-01-06 downloaded from the CCDC.
;
_cell_angle_alpha 90
_cell_angle_beta 90
_cell_angle_gamma 90
_cell_formula_units_Z 4
_cell_length_a 8.56012(16)
_cell_length_b 8.59306(18)
_cell_length_c 21.6023(5)
_cell_measurement_reflns_used 30177
_cell_measurement_temperature 99.9(3)
_cell_measurement_theta_max 29.9460
_cell_measurement_theta_min 2.5470
_cell_volume 1589.01(6)
_computing_cell_refinement 'CrysAlisPro 1.171.38.30a (Agilent, 2015)'
_computing_data_collection 'CrysAlisPro 1.171.38.30a (Agilent, 2015)'
_computing_data_reduction 'CrysAlisPro 1.171.38.30a (Agilent, 2015)'
_computing_molecular_graphics
;
O. V. Dolomanov, L. J. Bourhis, R. J. Gildea, J. A. K. Howard and H. Puschmann,
OLEX2: a complete structure solution, refinement and analysis program.
J. Appl. Cryst. (2009). 42, 339-341.
;
_computing_publication_material
;
O. V. Dolomanov, L. J. Bourhis, R. J. Gildea, J. A. K. Howard and H. Puschmann,
OLEX2: a complete structure solution, refinement and analysis program.
J. Appl. Cryst. (2009). 42, 339-341.
;
_computing_structure_refinement
;
SHELXL, G.M. Sheldrick, Acta Cryst.
(2008). A64, 112-122
;
_computing_structure_solution
;
SHELXS, G.M. Sheldrick, Acta Cryst.
(2008). A64, 112-122
;
_diffrn_ambient_environment N~2~
_diffrn_ambient_temperature 99.9(3)
_diffrn_detector 'CCD plate'
_diffrn_detector_area_resol_mean 5.3114
_diffrn_detector_type Atlas
_diffrn_measured_fraction_theta_full 0.9979
_diffrn_measured_fraction_theta_max 0.9938
_diffrn_measurement_details
;
List of Runs (angles in degrees, time in seconds):

  # Type    Start    End  Width  t~exp~   \w     \q     \k     \f   Frames
#--------------------------------------------------------------------------
  1  \w    -47.00  54.00   1.00    7.50    --  -17.00  77.00  30.00  101
  2  \w    -13.00  89.00   1.00    7.50    --   17.39  77.00 150.00  102
  3  \w    -54.00  -5.00   1.00    7.50    --   17.39 -38.00-180.00   49
  4  \w    -75.00  -2.00   1.00    7.50    --   -9.70 -57.00   0.00   73
  5  \w    -19.00  49.00   1.00    7.50    --   10.09 -99.00   0.00   68
  6  \w    -24.00  40.00   1.00    7.50    --   10.09 -77.00-120.00   64
  7  \w    -55.00  -3.00   1.00    7.50    --   10.09 -77.00 150.00   52
  8  \w      1.00  40.00   1.00    7.50    --   10.09 -77.00 150.00   39
  9  \w      7.00  76.00   1.00    7.50    --   10.09  77.00 -90.00   69
 10  \w    -20.00  29.00   1.00    7.50    --   -9.70 -99.00-180.00   49
 11  \w    -35.00  59.00   1.00    7.50    --   -9.70  57.00 -60.00   94
 12  \w    -81.00  11.00   1.00    7.50    --   -9.70 -38.00-120.00   92
 13  \w    -15.00  78.00   1.00    7.50    --   10.09  57.00  60.00   93
 14  \w    -20.00  49.00   1.00    7.50    --   10.09 -99.00-180.00   69
 15  \w    -20.00  49.00   1.00    7.50    --   10.09 -99.00-150.00   69
 16  \w      8.00  70.00   1.00    7.50    --   10.09-135.00 -33.00   62
 17  \w    -95.00  -2.00   1.00    7.50    --   -9.70   0.00-180.00   93
;
_diffrn_measurement_device 'four-circle diffractometer'
_diffrn_measurement_device_type 'SuperNova, Dual, Cu at zero, Atlas'
_diffrn_measurement_method '\w scans'
_diffrn_orient_matrix_type 'CrysAlisPro convention (1999,Acta A55,543-557)'
_diffrn_orient_matrix_UB_11 -0.0089163000
_diffrn_orient_matrix_UB_12 -0.0168129000
_diffrn_orient_matrix_UB_13 0.0319399000
_diffrn_orient_matrix_UB_21 -0.0445517000
_diffrn_orient_matrix_UB_22 -0.0669836000
_diffrn_orient_matrix_UB_23 -0.0075283000
_diffrn_orient_matrix_UB_31 0.0692991000
_diffrn_orient_matrix_UB_32 -0.0452245000
_diffrn_orient_matrix_UB_33 -0.0007382000
_diffrn_radiation_monochromator mirror
_diffrn_radiation_probe x-ray
_diffrn_radiation_type 'Mo K\a'
_diffrn_radiation_wavelength 0.71073
_diffrn_reflns_av_R_equivalents 0.0599
_diffrn_reflns_av_unetI/netI 0.0272
_diffrn_reflns_Laue_measured_fraction_full 0.999
_diffrn_reflns_Laue_measured_fraction_max 0.997
_diffrn_reflns_limit_h_max 11
_diffrn_reflns_limit_h_min -11
_diffrn_reflns_limit_k_max 12
_diffrn_reflns_limit_k_min -12
_diffrn_reflns_limit_l_max 30
_diffrn_reflns_limit_l_min -30
_diffrn_reflns_number 57635
_diffrn_reflns_point_group_measured_fraction_full 1.000
_diffrn_reflns_point_group_measured_fraction_max 0.995
_diffrn_reflns_theta_full 25.242
_diffrn_reflns_theta_max 29.996
_diffrn_reflns_theta_min 2.551
_diffrn_source 'micro-focus sealed X-ray tube'
_diffrn_source_type 'SuperNova (Mo) X-ray Source'
_exptl_absorpt_coefficient_mu 11.171
_exptl_absorpt_correction_T_max 0.896
_exptl_absorpt_correction_T_min 0.588
_exptl_absorpt_correction_type gaussian
_exptl_absorpt_process_details
;
CrysAlisPro 1.171.38.30a (Agilent, 2015)
Numerical absorption correction based on gaussian integration over
            a multifaceted crystal model
Empirical absorption correction using spherical harmonics,
 implemented in SCALE3 ABSPACK scaling algorithm.
;
_exptl_crystal_colour 'clear colourless'
_exptl_crystal_colour_lustre clear
_exptl_crystal_colour_primary colourless
_exptl_crystal_density_diffrn 2.025
_exptl_crystal_description fragment
_exptl_crystal_F_000 904
_exptl_crystal_size_max 0.377
_exptl_crystal_size_mid 0.198
_exptl_crystal_size_min 0.039
_refine_diff_density_max 1.941
_refine_diff_density_min -1.908
_refine_diff_density_rms 0.135
_refine_ls_abs_structure_details
;
 Flack x determined using 1844 quotients [(I+)-(I-)]/[(I+)+(I-)]
 (Parsons, Flack and Wagner, Acta Cryst. B69 (2013) 249-259).
;
_refine_ls_abs_structure_Flack -0.033(3)
_refine_ls_extinction_method none
_refine_ls_goodness_of_fit_ref 1.076
_refine_ls_hydrogen_treatment constr
_refine_ls_matrix_type full
_refine_ls_number_parameters 190
_refine_ls_number_reflns 4589
_refine_ls_number_restraints 0
_refine_ls_restrained_S_all 1.076
_refine_ls_R_factor_all 0.0248
_refine_ls_R_factor_gt 0.0229
_refine_ls_shift/su_max 0.003
_refine_ls_shift/su_mean 0.000
_refine_ls_structure_factor_coef Fsqd
_refine_ls_weighting_details 'w=1/[\s^2^(Fo^2^)+(0.0261P)^2^+1.7749P] where P=(Fo^2^+2Fc^2^)/3'
_refine_ls_weighting_scheme calc
_refine_ls_wR_factor_gt 0.0516
_refine_ls_wR_factor_ref 0.0528
_reflns_Friedel_coverage 0.746
_reflns_Friedel_fraction_full 1.000
_reflns_Friedel_fraction_max 0.992
_reflns_number_gt 4447
_reflns_number_total 4589
_reflns_threshold_expression 'I > 2\s(I)'
_cod_data_source_file c6dt04293g2.cif
_cod_data_source_block toma47_mo_4
_cod_depositor_comments 'Adding full bibliography for 7041624--7041640.cif.'
_cod_database_code 7041634
_chemical_oxdiff_formula 'C18 H12 Bi F Si'
_chemical_oxdiff_usercomment ' '
_reflns_odcompleteness_completeness 99.79
_reflns_odcompleteness_iscentric 1
_reflns_odcompleteness_theta 26.32
_oxdiff_exptl_absorpt_empirical_details
;
Empirical correction (ABSPACK) includes:
- Absorption correction using spherical harmonics
- Frame scaling
- Detector area scaling
;
_oxdiff_exptl_absorpt_empirical_full_max 2.649
_oxdiff_exptl_absorpt_empirical_full_min 0.613
_shelx_space_group_comment
;
The symmetry employed for this shelxl refinement is uniquely defined
by the following loop, which should always be used as a source of
symmetry information in preference to the above space-group names.
They are only intended as comments.
;
_shelxl_version_number 2014-3

loop_
_space_group_symop_operation_xyz
'x, y, z'
'-x+1/2, -y, z+1/2'
'x+1/2, -y+1/2, -z'
'-x, y+1/2, -z+1/2'

loop_
_atom_site_label
_atom_site_type_symbol
_atom_site_fract_x
_atom_site_fract_y
_atom_site_fract_z
_atom_site_U_iso_or_equiv
_atom_site_adp_type
_atom_site_occupancy
_atom_site_site_symmetry_order
_atom_site_calc_flag
_atom_site_refinement_flags_posn
_atom_site_refinement_flags_adp
Bi1 Bi 0.92754(2) 0.28230(2) 0.55751(2) 0.02029(6) Uani 1 1 d . .
Si1 Si 0.65350(15) 0.49193(15) 0.63122(6) 0.0125(2) Uani 1 1 d . .
F1 F 0.5202(3) 0.5877(3) 0.66634(15) 0.0193(6) Uani 1 1 d . .
C1 C 0.7657(6) 0.4578(6) 0.5120(2) 0.0191(10) Uani 1 1 d . .
C2 C 0.6529(6) 0.5365(6) 0.5476(2) 0.0167(9) Uani 1 1 d . .
C3 C 0.5553(6) 0.6449(6) 0.5180(3) 0.0221(10) Uani 1 1 d . .
H3 H 0.4800 0.6982 0.5407 0.027 Uiso 1 1 calc R U
C4 C 0.5709(7) 0.6727(6) 0.4549(3) 0.0299(12) Uani 1 1 d . .
H4 H 0.5063 0.7450 0.4356 0.036 Uiso 1 1 calc R U
C5 C 0.6825(7) 0.5932(8) 0.4206(3) 0.0321(14) Uani 1 1 d . .
H5 H 0.6920 0.6122 0.3783 0.039 Uiso 1 1 calc R U
C6 C 0.7796(7) 0.4857(7) 0.4488(3) 0.0274(11) Uani 1 1 d . .
H6 H 0.8539 0.4324 0.4257 0.033 Uiso 1 1 calc R U
C7 C 0.9750(6) 0.4557(6) 0.6350(2) 0.0175(10) Uani 1 1 d . .
C8 C 0.8509(5) 0.5383(6) 0.6621(2) 0.0151(9) Uani 1 1 d . .
C9 C 0.8821(6) 0.6455(6) 0.7091(2) 0.0195(10) Uani 1 1 d . .
H9 H 0.8009 0.7022 0.7268 0.023 Uiso 1 1 calc R U
C10 C 1.0349(6) 0.6675(7) 0.7297(3) 0.0255(12) Uani 1 1 d . .
H10 H 1.0549 0.7373 0.7617 0.031 Uiso 1 1 calc R U
C11 C 1.1567(6) 0.5864(8) 0.7030(3) 0.0263(12) Uani 1 1 d . .
H11 H 1.2584 0.6021 0.7168 0.032 Uiso 1 1 calc R U
C12 C 1.1272(6) 0.4815(7) 0.6556(3) 0.0220(11) Uani 1 1 d . .
H12 H 1.2096 0.4279 0.6374 0.026 Uiso 1 1 calc R U
C13 C 0.7273(6) 0.1812(5) 0.6134(2) 0.0188(10) Uani 1 1 d . .
C14 C 0.6216(5) 0.2811(6) 0.6427(2) 0.0155(8) Uani 1 1 d . .
C15 C 0.5029(6) 0.2190(6) 0.6807(2) 0.0179(9) Uani 1 1 d . .
H15 H 0.4339 0.2853 0.7010 0.021 Uiso 1 1 calc R U
C16 C 0.4890(7) 0.0584(6) 0.6880(3) 0.0216(11) Uani 1 1 d . .
H16 H 0.4105 0.0173 0.7128 0.026 Uiso 1 1 calc R U
C17 C 0.5927(7) -0.0395(6) 0.6578(3) 0.0265(12) Uani 1 1 d . .
H17 H 0.5830 -0.1466 0.6625 0.032 Uiso 1 1 calc R U
C18 C 0.7115(7) 0.0204(6) 0.6207(3) 0.0243(11) Uani 1 1 d . .
H18 H 0.7802 -0.0467 0.6007 0.029 Uiso 1 1 calc R U

loop_
_atom_site_aniso_label
_atom_site_aniso_U_11
_atom_site_aniso_U_22
_atom_site_aniso_U_33
_atom_site_aniso_U_23
_atom_site_aniso_U_13
_atom_site_aniso_U_12
Bi1 0.01820(9) 0.02066(9) 0.02203(9) -0.00348(8) 0.00478(7) 0.00564(7)
Si1 0.0123(6) 0.0102(5) 0.0151(6) 0.0002(5) 0.0008(5) 0.0009(5)
F1 0.0151(13) 0.0151(13) 0.0277(16) -0.0049(12) 0.0039(12) 0.0006(10)
C1 0.017(2) 0.024(2) 0.017(2) 0.0037(19) 0.0007(19) -0.0075(19)
C2 0.016(2) 0.016(2) 0.018(3) 0.0019(18) -0.0042(19) -0.0048(17)
C3 0.023(2) 0.015(2) 0.028(3) 0.006(2) -0.008(2) 0.000(2)
C4 0.033(3) 0.024(2) 0.032(3) 0.015(2) -0.015(3) -0.008(2)
C5 0.037(3) 0.039(3) 0.021(3) 0.012(3) -0.007(2) -0.015(3)
C6 0.029(3) 0.035(3) 0.018(3) 0.004(2) 0.004(2) -0.009(2)
C7 0.016(2) 0.017(2) 0.021(2) 0.0052(19) 0.0007(18) 0.0036(17)
C8 0.010(2) 0.017(2) 0.018(2) 0.0041(18) -0.0018(17) -0.0009(17)
C9 0.017(2) 0.021(2) 0.021(2) -0.002(2) 0.0013(18) -0.0023(19)
C10 0.022(3) 0.034(3) 0.020(3) -0.003(2) -0.0021(19) -0.007(2)
C11 0.015(2) 0.040(3) 0.024(3) 0.007(2) -0.007(2) -0.002(2)
C12 0.013(2) 0.029(3) 0.024(3) 0.005(2) 0.0017(19) 0.003(2)
C13 0.025(2) 0.015(2) 0.016(2) 0.0010(17) -0.0021(19) 0.0018(19)
C14 0.019(2) 0.0140(19) 0.014(2) -0.0008(19) -0.0022(16) 0.0006(19)
C15 0.024(2) 0.018(2) 0.012(2) -0.002(2) -0.0019(18) -0.003(2)
C16 0.026(3) 0.021(2) 0.018(3) 0.004(2) -0.007(2) -0.007(2)
C17 0.038(3) 0.012(2) 0.030(3) 0.007(2) -0.010(3) -0.001(2)
C18 0.027(3) 0.014(2) 0.032(3) -0.004(2) -0.003(2) 0.007(2)

loop_
_atom_type_symbol
_atom_type_description
_atom_type_scat_dispersion_real
_atom_type_scat_dispersion_imag
_atom_type_scat_source
C C 0.0033 0.0016 'International Tables Vol C Tables 4.2.6.8 and 6.1.1.4'
H H 0.0000 0.0000 'International Tables Vol C Tables 4.2.6.8 and 6.1.1.4'
Bi Bi -4.1077 10.2566 'International Tables Vol C Tables 4.2.6.8 and 6.1.1.4'
F F 0.0171 0.0103 'International Tables Vol C Tables 4.2.6.8 and 6.1.1.4'
Si Si 0.0817 0.0704 'International Tables Vol C Tables 4.2.6.8 and 6.1.1.4'

loop_
_exptl_crystal_face_index_h
_exptl_crystal_face_index_k
_exptl_crystal_face_index_l
_exptl_crystal_face_perp_dist
0 0 1 0.0197
-2 12 0 0.1391
12 2 -1 0.0756
-8 -9 0 0.0445
0 0 -1 0.0197

loop_
_geom_angle_atom_site_label_1
_geom_angle_atom_site_label_2
_geom_angle_atom_site_label_3
_geom_angle
C1 Bi1 C7 89.55(18)
C13 Bi1 C1 91.33(17)
C13 Bi1 C7 89.67(18)
F1 Si1 C2 110.8(2)
F1 Si1 C8 111.6(2)
F1 Si1 C14 109.6(2)
C2 Si1 C8 108.0(2)
C2 Si1 C14 109.5(2)
C14 Si1 C8 107.2(2)
C2 C1 Bi1 120.1(4)
C6 C1 Bi1 119.1(4)
C6 C1 C2 120.8(5)
C1 C2 Si1 115.6(4)
C3 C2 Si1 125.7(4)
C3 C2 C1 118.6(5)
C2 C3 H3 119.9
C4 C3 C2 120.2(5)
C4 C3 H3 119.9
C3 C4 H4 119.8
C5 C4 C3 120.3(5)
C5 C4 H4 119.8
C4 C5 H5 119.8
C6 C5 C4 120.4(6)
C6 C5 H5 119.8
C1 C6 H6 120.1
C5 C6 C1 119.8(6)
C5 C6 H6 120.1
C8 C7 Bi1 120.1(4)
C12 C7 Bi1 120.3(4)
C12 C7 C8 119.5(5)
C7 C8 Si1 115.4(4)
C9 C8 Si1 125.1(4)
C9 C8 C7 119.4(4)
C8 C9 H9 120.0
C10 C9 C8 120.0(5)
C10 C9 H9 120.0
C9 C10 H10 119.8
C11 C10 C9 120.5(5)
C11 C10 H10 119.8
C10 C11 H11 120.0
C10 C11 C12 119.9(5)
C12 C11 H11 120.0
C7 C12 H12 119.7
C11 C12 C7 120.6(5)
C11 C12 H12 119.7
C14 C13 Bi1 119.6(3)
C18 C13 Bi1 120.8(4)
C18 C13 C14 119.6(5)
C13 C14 Si1 116.5(4)
C13 C14 C15 119.8(5)
C15 C14 Si1 123.7(4)
C14 C15 H15 120.0
C16 C15 C14 120.1(5)
C16 C15 H15 120.0
C15 C16 H16 120.2
C17 C16 C15 119.6(5)
C17 C16 H16 120.2
C16 C17 H17 119.5
C16 C17 C18 120.9(5)
C18 C17 H17 119.5
C13 C18 H18 120.0
C17 C18 C13 120.0(5)
C17 C18 H18 120.0

loop_
_geom_bond_atom_site_label_1
_geom_bond_atom_site_label_2
_geom_bond_distance
Bi1 C1 2.271(5)
Bi1 C7 2.277(5)
Bi1 C13 2.270(5)
Si1 F1 1.598(3)
Si1 C2 1.847(5)
Si1 C8 1.860(5)
Si1 C14 1.849(5)
C1 C2 1.406(7)
C1 C6 1.392(7)
C2 C3 1.405(7)
C3 H3 0.9300
C3 C4 1.390(8)
C4 H4 0.9300
C4 C5 1.389(10)
C5 H5 0.9300
C5 C6 1.384(9)
C6 H6 0.9300
C7 C8 1.405(7)
C7 C12 1.394(7)
C8 C9 1.398(7)
C9 H9 0.9300
C9 C10 1.394(7)
C10 H10 0.9300
C10 C11 1.380(8)
C11 H11 0.9300
C11 C12 1.388(8)
C12 H12 0.9300
C13 C14 1.398(7)
C13 C18 1.398(7)
C14 C15 1.412(7)
C15 H15 0.9300
C15 C16 1.393(8)
C16 H16 0.9300
C16 C17 1.386(8)
C17 H17 0.9300
C17 C18 1.394(8)
C18 H18 0.9300

loop_
_geom_torsion_atom_site_label_1
_geom_torsion_atom_site_label_2
_geom_torsion_atom_site_label_3
_geom_torsion_atom_site_label_4
_geom_torsion
Bi1 C1 C2 Si1 2.2(5)
Bi1 C1 C2 C3 179.7(3)
Bi1 C1 C6 C5 -179.6(4)
Bi1 C7 C8 Si1 1.1(5)
Bi1 C7 C8 C9 -179.3(4)
Bi1 C7 C12 C11 -179.6(4)
Bi1 C13 C14 Si1 1.5(5)
Bi1 C13 C14 C15 -175.9(3)
Bi1 C13 C18 C17 176.6(4)
Si1 C2 C3 C4 177.2(4)
Si1 C8 C9 C10 178.2(4)
Si1 C14 C15 C16 -178.6(4)
F1 Si1 C2 C1 -179.8(3)
F1 Si1 C2 C3 2.9(5)
F1 Si1 C8 C7 178.2(3)
F1 Si1 C8 C9 -1.3(5)
F1 Si1 C14 C13 178.5(3)
F1 Si1 C14 C15 -4.2(5)
C1 C2 C3 C4 0.0(7)
C2 Si1 C8 C7 -59.7(4)
C2 Si1 C8 C9 120.8(4)
C2 Si1 C14 C13 56.7(4)
C2 Si1 C14 C15 -126.0(4)
C2 C1 C6 C5 0.6(8)
C2 C3 C4 C5 0.3(8)
C3 C4 C5 C6 -0.2(9)
C4 C5 C6 C1 -0.2(9)
C6 C1 C2 Si1 -177.9(4)
C6 C1 C2 C3 -0.5(7)
C7 C8 C9 C10 -1.3(8)
C8 Si1 C2 C1 57.7(4)
C8 Si1 C2 C3 -119.6(4)
C8 Si1 C14 C13 -60.2(4)
C8 Si1 C14 C15 117.1(4)
C8 C7 C12 C11 0.8(8)
C8 C9 C10 C11 1.4(9)
C9 C10 C11 C12 -0.4(9)
C10 C11 C12 C7 -0.7(9)
C12 C7 C8 Si1 -179.3(4)
C12 C7 C8 C9 0.2(7)
C13 C14 C15 C16 -1.4(7)
C14 Si1 C2 C1 -58.7(4)
C14 Si1 C2 C3 124.0(4)
C14 Si1 C8 C7 58.2(4)
C14 Si1 C8 C9 -121.3(5)
C14 C13 C18 C17 -1.1(8)
C14 C15 C16 C17 0.3(8)
C15 C16 C17 C18 0.4(8)
C16 C17 C18 C13 0.0(9)
C18 C13 C14 Si1 179.2(4)
C18 C13 C14 C15 1.8(7)

loop_
_exptl_oxdiff_crystal_face_indexfrac_h
_exptl_oxdiff_crystal_face_indexfrac_k
_exptl_oxdiff_crystal_face_indexfrac_l
_exptl_oxdiff_crystal_face_x
_exptl_oxdiff_crystal_face_y
_exptl_oxdiff_crystal_face_z
0.0001 -0.0002 1.0011 0.0320 -0.0075 -0.0007
-2.3710 11.8766 0.3751 -0.1666 -0.6927 -0.7017
11.9511 1.6645 -0.5641 -0.1526 -0.6397 0.7533
-7.6015 -9.4080 0.1788 0.2317 0.9675 -0.1014
-0.0001 0.0002 -1.0011 -0.0320 0.0075 0.0007
